data_7230081
loop_
_publ_author_name
'Bao, Junjie'
'Zhang, Zaiyong'
'Yan, Zhicheng'
'Wang, Jian-Rong'
'Mei, Xuefeng'

_publ_section_title
;
 Cocrystallization in vitamin B9 gels to construct
 stoichiometry-controlled isostructural materials
;
_journal_issue 12
_journal_name_full CrystEngComm
_journal_page_first 1644
_journal_paper_doi 10.1039/C7CE02083J
_journal_volume 20
_journal_year 2018
_chemical_formula_sum 'C19 H14 Br N O'
_chemical_formula_weight 352.22
_space_group_IT_number 14
_space_group_name_Hall '-P 2ybc'
_space_group_name_H-M_alt 'P 1 21/c 1'
_symmetry_cell_setting monoclinic
_symmetry_space_group_name_Hall '-P 2ybc'
_symmetry_space_group_name_H-M 'P 1 21/c 1'
_atom_sites_solution_hydrogens geom
_atom_sites_solution_primary direct
_atom_sites_solution_secondary difmap
_audit_creation_method SHELXL-97
_audit_update_record
;
2017-12-01 deposited with the CCDC.
2018-02-05 downloaded from the CCDC.
;
_cell_angle_alpha 90.00
_cell_angle_beta 108.491(3)
_cell_angle_gamma 90.00
_cell_formula_units_Z 4
_cell_length_a 7.1573(4)
_cell_length_b 24.8433(14)
_cell_length_c 9.0381(6)
_cell_measurement_reflns_used 7556
_cell_measurement_temperature 100(2)
_cell_measurement_theta_max 27.41
_cell_measurement_theta_min 2.51
_cell_volume 1524.11(16)
_computing_structure_refinement 'SHELXL-97 (Sheldrick, 1997)'
_computing_structure_solution 'SHELXS-97 (Sheldrick, 1990)'
_diffrn_ambient_temperature 100(2)
_diffrn_measured_fraction_theta_full 1.000
_diffrn_measured_fraction_theta_max 0.992
_diffrn_measurement_device_type 'Bruker APEX-II CCD'
_diffrn_measurement_method '\f and \w scans'
_diffrn_radiation_monochromator graphite
_diffrn_radiation_source 'fine-focus sealed tube'
_diffrn_radiation_type MoK\a
_diffrn_radiation_wavelength 0.71073
_diffrn_reflns_av_R_equivalents 0.0457
_diffrn_reflns_av_sigmaI/netI 0.0412
_diffrn_reflns_limit_h_max 9
_diffrn_reflns_limit_h_min -9
_diffrn_reflns_limit_k_max 32
_diffrn_reflns_limit_k_min -32
_diffrn_reflns_limit_l_max 8
_diffrn_reflns_limit_l_min -11
_diffrn_reflns_number 12989
_diffrn_reflns_theta_full 26.00
_diffrn_reflns_theta_max 27.43
_diffrn_reflns_theta_min 1.64
_exptl_absorpt_coefficient_mu 2.698
_exptl_absorpt_correction_T_max 0.7455
_exptl_absorpt_correction_T_min 0.3078
_exptl_absorpt_correction_type multi-scan
_exptl_absorpt_process_details 'SADABS; Bruker, 2008'
_exptl_crystal_colour colourless
_exptl_crystal_density_diffrn 1.535
_exptl_crystal_density_method 'not measured'
_exptl_crystal_description block
_exptl_crystal_F_000 712
_exptl_crystal_size_max 0.25
_exptl_crystal_size_mid 0.18
_exptl_crystal_size_min 0.15
_refine_diff_density_max 0.673
_refine_diff_density_min -0.764
_refine_diff_density_rms 0.076
_refine_ls_extinction_coef 0.0105(10)
_refine_ls_extinction_expression Fc^*^=kFc[1+0.001xFc^2^\l^3^/sin(2\q)]^-1/4^
_refine_ls_extinction_method SHELXL
_refine_ls_goodness_of_fit_ref 1.003
_refine_ls_hydrogen_treatment mixed
_refine_ls_matrix_type full
_refine_ls_number_parameters 201
_refine_ls_number_reflns 3459
_refine_ls_number_restraints 0
_refine_ls_restrained_S_all 1.003
_refine_ls_R_factor_all 0.0371
_refine_ls_R_factor_gt 0.0316
_refine_ls_shift/su_max 0.002
_refine_ls_shift/su_mean 0.000
_refine_ls_structure_factor_coef Fsqd
_refine_ls_weighting_details 'calc w=1/[\s^2^(Fo^2^)+(0.0493P)^2^+0.5861P] where P=(Fo^2^+2Fc^2^)/3'
_refine_ls_weighting_scheme calc
_refine_ls_wR_factor_gt 0.0825
_refine_ls_wR_factor_ref 0.0855
_reflns_number_gt 3046
_reflns_number_total 3459
_reflns_threshold_expression >2sigma(I)
_cod_data_source_file c7ce02083j2.cif
_cod_data_source_block mo_2016039_0m
_cod_depositor_comments
;
The following automatic conversions were performed:

'_symmetry_cell_setting' value 'Monoclinic' changed to 'monoclinic'
according to
/home/data/users/saulius/crontab/automatic-downloads/rss-feeds/RSC/lib/dictionaries/cif_core.dic
dictionary named 'cif_core.dic' version 2.4.2 from 2011-04-26.

Automatic conversion script
Id: cif_fix_values 4973 2017-02-22 13:04:09Z antanas 

 Adding full bibliography for 7230079--7230084.cif.
;
_cod_original_sg_symbol_H-M 'P2(1)/c  '
_cod_database_code 7230081

loop_
_symmetry_equiv_pos_as_xyz
'x, y, z'
'-x, y+1/2, -z+1/2'
'-x, -y, -z'
'x, -y-1/2, z-1/2'

loop_
_atom_site_label
_atom_site_type_symbol
_atom_site_fract_x
_atom_site_fract_y
_atom_site_fract_z
_atom_site_U_iso_or_equiv
_atom_site_adp_type
_atom_site_occupancy
_atom_site_symmetry_multiplicity
_atom_site_calc_flag
_atom_site_refinement_flags
Br1 Br 0.86583(3) 0.230093(7) 1.05403(2) 0.02399(10) Uani 1 1 d .
O1 O 0.1476(2) 0.36489(5) 0.74117(16) 0.0198(3) Uani 1 1 d .
H1 H 0.1728 0.3890 0.6885 0.030 Uiso 1 1 calc R
N1 N 0.2202(2) 0.44401(6) 0.55975(18) 0.0152(3) Uani 1 1 d .
C13 C 0.2632(3) 0.49480(7) 0.6121(2) 0.0153(4) Uani 1 1 d .
C14 C 0.3140(3) 0.33619(7) 0.8116(2) 0.0160(4) Uani 1 1 d .
C18 C 0.6610(3) 0.31824(8) 0.8687(2) 0.0192(4) Uani 1 1 d .
H18 H 0.7823 0.3269 0.8575 0.023 Uiso 1 1 calc R
C10 C 0.1918(3) 0.43308(7) 0.4081(2) 0.0149(4) Uani 1 1 d .
C19 C 0.4963(3) 0.34916(8) 0.7958(2) 0.0179(4) Uani 1 1 d .
H19 H 0.5074 0.3787 0.7360 0.022 Uiso 1 1 calc R
C11 C 0.2012(3) 0.47430(8) 0.2994(2) 0.0164(4) Uani 1 1 d .
C12 C 0.2746(3) 0.53825(7) 0.5112(2) 0.0177(4) Uani 1 1 d .
C5 C 0.2417(3) 0.52657(8) 0.3547(2) 0.0186(4) Uani 1 1 d .
H5 H 0.2468 0.5540 0.2863 0.022 Uiso 1 1 calc R
C17 C 0.6440(3) 0.27448(7) 0.9580(2) 0.0188(4) Uani 1 1 d .
C9 C 0.2980(3) 0.50570(9) 0.7734(2) 0.0214(4) Uani 1 1 d .
H9 H 0.2916 0.4779 0.8406 0.026 Uiso 1 1 calc R
C4 C 0.1688(3) 0.45937(9) 0.1405(2) 0.0226(4) Uani 1 1 d .
H4 H 0.1748 0.4855 0.0685 0.027 Uiso 1 1 calc R
C16 C 0.4640(3) 0.26135(8) 0.9761(3) 0.0238(4) Uani 1 1 d .
H16 H 0.4538 0.2320 1.0368 0.029 Uiso 1 1 calc R
C15 C 0.2994(3) 0.29240(8) 0.9029(2) 0.0222(4) Uani 1 1 d .
H15 H 0.1786 0.2838 0.9150 0.027 Uiso 1 1 calc R
C1 C 0.1502(3) 0.37923(8) 0.3540(2) 0.0204(4) Uani 1 1 d .
H1A H 0.1427 0.3522 0.4231 0.025 Uiso 1 1 calc R
C3 C 0.1294(3) 0.40777(9) 0.0933(2) 0.0262(5) Uani 1 1 d .
H3 H 0.1074 0.3988 -0.0107 0.031 Uiso 1 1 calc R
C8 C 0.3405(3) 0.55656(9) 0.8297(3) 0.0276(5) Uani 1 1 d .
H8 H 0.3629 0.5631 0.9352 0.033 Uiso 1 1 calc R
C6 C 0.3201(3) 0.59100(8) 0.5761(3) 0.0250(4) Uani 1 1 d .
H6 H 0.3284 0.6195 0.5119 0.030 Uiso 1 1 calc R
C2 C 0.1214(3) 0.36717(9) 0.2016(3) 0.0263(5) Uani 1 1 d .
H2 H 0.0960 0.3318 0.1677 0.032 Uiso 1 1 calc R
C7 C 0.3511(3) 0.59989(9) 0.7296(3) 0.0295(5) Uani 1 1 d .
H7 H 0.3796 0.6345 0.7700 0.035 Uiso 1 1 calc R

loop_
_atom_site_aniso_label
_atom_site_aniso_U_11
_atom_site_aniso_U_22
_atom_site_aniso_U_33
_atom_site_aniso_U_23
_atom_site_aniso_U_13
_atom_site_aniso_U_12
Br1 0.02165(14) 0.01860(14) 0.03114(15) 0.00395(7) 0.00752(10) 0.00273(7)
O1 0.0183(7) 0.0234(7) 0.0188(7) 0.0072(5) 0.0076(6) 0.0006(6)
N1 0.0141(7) 0.0179(7) 0.0138(7) 0.0013(6) 0.0049(6) -0.0003(6)
C13 0.0105(8) 0.0194(9) 0.0161(8) -0.0007(7) 0.0047(7) 0.0007(7)
C14 0.0200(9) 0.0174(9) 0.0113(8) -0.0015(7) 0.0061(7) 0.0001(7)
C18 0.0176(10) 0.0221(9) 0.0191(9) -0.0004(8) 0.0075(8) -0.0028(8)
C10 0.0111(8) 0.0205(9) 0.0133(8) 0.0000(7) 0.0040(7) 0.0007(7)
C19 0.0225(10) 0.0162(8) 0.0171(9) 0.0019(7) 0.0092(8) -0.0024(8)
C11 0.0111(8) 0.0234(9) 0.0151(9) 0.0041(7) 0.0046(7) 0.0033(7)
C12 0.0123(9) 0.0171(9) 0.0244(10) 0.0013(7) 0.0069(8) 0.0013(7)
C5 0.0156(9) 0.0204(9) 0.0216(10) 0.0092(8) 0.0083(8) 0.0037(8)
C17 0.0192(10) 0.0177(10) 0.0178(9) -0.0011(7) 0.0037(8) 0.0007(7)
C9 0.0165(9) 0.0296(11) 0.0190(9) -0.0018(8) 0.0069(8) 0.0011(8)
C4 0.0178(10) 0.0378(12) 0.0136(9) 0.0056(8) 0.0068(8) 0.0032(9)
C16 0.0239(11) 0.0213(9) 0.0266(11) 0.0088(8) 0.0088(9) -0.0028(8)
C15 0.0181(10) 0.0257(10) 0.0246(10) 0.0063(8) 0.0092(8) -0.0024(8)
C1 0.0208(10) 0.0197(9) 0.0222(10) -0.0016(8) 0.0087(8) -0.0029(8)
C3 0.0207(10) 0.0447(13) 0.0133(9) -0.0074(9) 0.0054(8) -0.0002(9)
C8 0.0185(10) 0.0382(12) 0.0251(11) -0.0134(9) 0.0055(9) -0.0017(9)
C6 0.0199(10) 0.0175(9) 0.0398(12) -0.0017(9) 0.0126(10) -0.0003(8)
C2 0.0241(11) 0.0295(11) 0.0266(11) -0.0104(9) 0.0102(9) -0.0051(9)
C7 0.0213(11) 0.0229(10) 0.0451(14) -0.0133(10) 0.0114(10) -0.0016(9)

loop_
_atom_type_symbol
_atom_type_description
_atom_type_scat_dispersion_real
_atom_type_scat_dispersion_imag
_atom_type_scat_source
C C 0.0033 0.0016 'International Tables Vol C Tables 4.2.6.8 and 6.1.1.4'
H H 0.0000 0.0000 'International Tables Vol C Tables 4.2.6.8 and 6.1.1.4'
Br Br -0.2901 2.4595 'International Tables Vol C Tables 4.2.6.8 and 6.1.1.4'
N N 0.0061 0.0033 'International Tables Vol C Tables 4.2.6.8 and 6.1.1.4'
O O 0.0106 0.0060 'International Tables Vol C Tables 4.2.6.8 and 6.1.1.4'

loop_
_geom_angle_atom_site_label_1
_geom_angle_atom_site_label_2
_geom_angle_atom_site_label_3
_geom_angle
C14 O1 H1 109.5
C13 N1 C10 119.30(16)
N1 C13 C9 118.89(17)
N1 C13 C12 122.31(17)
C9 C13 C12 118.80(17)
O1 C14 C15 117.95(17)
O1 C14 C19 122.66(17)
C15 C14 C19 119.39(18)
C17 C18 C19 119.59(18)
C17 C18 H18 120.2
C19 C18 H18 120.2
N1 C10 C1 119.12(17)
N1 C10 C11 121.86(17)
C1 C10 C11 119.02(17)
C18 C19 C14 120.38(17)
C18 C19 H19 119.8
C14 C19 H19 119.8
C5 C11 C4 123.59(18)
C5 C11 C10 118.04(17)
C4 C11 C10 118.36(18)
C5 C12 C6 123.53(18)
C5 C12 C13 117.75(17)
C6 C12 C13 118.71(18)
C12 C5 C11 120.72(17)
C12 C5 H5 119.6
C11 C5 H5 119.6
C18 C17 C16 120.73(18)
C18 C17 Br1 120.45(14)
C16 C17 Br1 118.80(14)
C8 C9 C13 120.3(2)
C8 C9 H9 119.8
C13 C9 H9 119.8
C3 C4 C11 120.92(18)
C3 C4 H4 119.5
C11 C4 H4 119.5
C15 C16 C17 119.50(18)
C15 C16 H16 120.2
C17 C16 H16 120.2
C16 C15 C14 120.40(18)
C16 C15 H15 119.8
C14 C15 H15 119.8
C2 C1 C10 120.22(18)
C2 C1 H1A 119.9
C10 C1 H1A 119.9
C4 C3 C2 120.45(18)
C4 C3 H3 119.8
C2 C3 H3 119.8
C9 C8 C7 121.1(2)
C9 C8 H8 119.5
C7 C8 H8 119.5
C7 C6 C12 120.9(2)
C7 C6 H6 119.6
C12 C6 H6 119.6
C1 C2 C3 121.02(19)
C1 C2 H2 119.5
C3 C2 H2 119.5
C6 C7 C8 120.25(19)
C6 C7 H7 119.9
C8 C7 H7 119.9

loop_
_geom_bond_atom_site_label_1
_geom_bond_atom_site_label_2
_geom_bond_distance
Br1 C17 1.9018(19)
O1 C14 1.361(2)
O1 H1 0.8200
N1 C13 1.348(2)
N1 C10 1.347(2)
C13 C9 1.425(3)
C13 C12 1.432(3)
C14 C15 1.389(3)
C14 C19 1.395(3)
C18 C17 1.383(3)
C18 C19 1.386(3)
C18 H18 0.9300
C10 C1 1.423(3)
C10 C11 1.436(3)
C19 H19 0.9300
C11 C5 1.389(3)
C11 C4 1.429(3)
C12 C5 1.388(3)
C12 C6 1.431(3)
C5 H5 0.9300
C17 C16 1.387(3)
C9 C8 1.360(3)
C9 H9 0.9300
C4 C3 1.352(3)
C4 H4 0.9300
C16 C15 1.388(3)
C16 H16 0.9300
C15 H15 0.9300
C1 C2 1.360(3)
C1 H1A 0.9300
C3 C2 1.419(3)
C3 H3 0.9300
C8 C7 1.423(3)
C8 H8 0.9300
C6 C7 1.352(3)
C6 H6 0.9300
C2 H2 0.9300
C7 H7 0.9300

loop_
_geom_torsion_atom_site_label_1
_geom_torsion_atom_site_label_2
_geom_torsion_atom_site_label_3
_geom_torsion_atom_site_label_4
_geom_torsion
C10 N1 C13 C9 -178.39(17)
C10 N1 C13 C12 1.8(3)
C13 N1 C10 C1 178.79(17)
C13 N1 C10 C11 -1.6(3)
C17 C18 C19 C14 -0.3(3)
O1 C14 C19 C18 -179.29(17)
C15 C14 C19 C18 0.9(3)
N1 C10 C11 C5 0.3(3)
C1 C10 C11 C5 179.91(18)
N1 C10 C11 C4 -179.81(17)
C1 C10 C11 C4 -0.2(3)
N1 C13 C12 C5 -0.7(3)
C9 C13 C12 C5 179.50(18)
N1 C13 C12 C6 179.67(18)
C9 C13 C12 C6 -0.2(3)
C6 C12 C5 C11 178.97(19)
C13 C12 C5 C11 -0.7(3)
C4 C11 C5 C12 -179.06(18)
C10 C11 C5 C12 0.9(3)
C19 C18 C17 C16 -0.3(3)
C19 C18 C17 Br1 178.08(14)
N1 C13 C9 C8 -179.59(18)
C12 C13 C9 C8 0.2(3)
C5 C11 C4 C3 -179.8(2)
C10 C11 C4 C3 0.3(3)
C18 C17 C16 C15 0.3(3)
Br1 C17 C16 C15 -178.08(16)
C17 C16 C15 C14 0.2(3)
O1 C14 C15 C16 179.30(19)
C19 C14 C15 C16 -0.8(3)
N1 C10 C1 C2 -179.87(18)
C11 C10 C1 C2 0.5(3)
C11 C4 C3 C2 -0.6(3)
C13 C9 C8 C7 0.0(3)
C5 C12 C6 C7 -179.8(2)
C13 C12 C6 C7 -0.2(3)
C10 C1 C2 C3 -0.9(3)
C4 C3 C2 C1 0.9(3)
C12 C6 C7 C8 0.5(3)
C9 C8 C7 C6 -0.4(3)
